data_4335503
loop_
_publ_author_name
'Haolin Yin'
'Andrew J. Lewis'
'Patrick Carroll'
'Eric J. Schelter'

_publ_section_title
;
 Electrophilic Ln(III) Cations Protected by C-F \\rightarrow Ln
 Interactions and Their Coordination Chemistry with Weak \s- and \p-Donors
;
_journal_name_full 'Inorganic Chemistry'
_journal_page_first 8234
_journal_page_last 8243
_journal_paper_doi 10.1021/ic401130e
_journal_volume 52
_journal_year 2013
_chemical_formula_sum 'C64 H40 Ce F40 N4 Na O4'
_chemical_formula_weight 1852.11
_space_group_IT_number 2
_symmetry_cell_setting triclinic
_symmetry_Int_Tables_number 2
_symmetry_space_group_name_Hall '-P 1'
_symmetry_space_group_name_H-M 'P -1'
_atom_sites_solution_hydrogens geom
_atom_sites_solution_primary direct
_audit_creation_method SHELXL-97
_cell_angle_alpha 104.810(5)
_cell_angle_beta 95.051(4)
_cell_angle_gamma 91.908(4)
_cell_formula_units_Z 2
_cell_length_a 12.7902(11)
_cell_length_b 13.1639(13)
_cell_length_c 20.981(2)
_cell_measurement_temperature 143(1)
_cell_volume 3396.2(6)
_computing_data_collection 'Bruker APEX2'
_computing_data_reduction 'Bruker SAINT'
_computing_structure_refinement 'SHELXL-97 (Sheldrick, 2008)'
_computing_structure_solution 'SHELXS-97 (Sheldrick, 2008)'
_diffrn_ambient_temperature 143(1)
_diffrn_measured_fraction_theta_full 0.975
_diffrn_measured_fraction_theta_max 0.975
_diffrn_measurement_device 'CCD Area Detector'
_diffrn_measurement_device_type 'Bruker APEXII'
_diffrn_measurement_method 'phi and omega scans'
_diffrn_radiation_monochromator graphite
_diffrn_radiation_source 'sealed tube'
_diffrn_radiation_type MoK\a
_diffrn_radiation_wavelength 0.71073
_diffrn_reflns_av_R_equivalents 0.0312
_diffrn_reflns_av_sigmaI/netI 0.0217
_diffrn_reflns_limit_h_max 16
_diffrn_reflns_limit_h_min -14
_diffrn_reflns_limit_k_max 17
_diffrn_reflns_limit_k_min -16
_diffrn_reflns_limit_l_max 26
_diffrn_reflns_limit_l_min -26
_diffrn_reflns_number 105298
_diffrn_reflns_theta_full 27.60
_diffrn_reflns_theta_max 27.60
_diffrn_reflns_theta_min 1.60
_exptl_absorpt_coefficient_mu 0.839
_exptl_absorpt_correction_T_max 0.7456
_exptl_absorpt_correction_T_min 0.6510
_exptl_absorpt_correction_type multi-scan
_exptl_absorpt_process_details '(SADABS; Sheldrick, 2007)'
_exptl_crystal_density_diffrn 1.811
_exptl_crystal_F_000 1826
_exptl_crystal_size_max 0.12
_exptl_crystal_size_mid 0.12
_exptl_crystal_size_min 0.08
_refine_diff_density_max 1.448
_refine_diff_density_min -0.585
_refine_diff_density_rms 0.062
_refine_ls_extinction_method none
_refine_ls_goodness_of_fit_ref 1.041
_refine_ls_hydrogen_treatment constr
_refine_ls_matrix_type full
_refine_ls_number_parameters 1028
_refine_ls_number_reflns 15372
_refine_ls_number_restraints 0
_refine_ls_restrained_S_all 1.041
_refine_ls_R_factor_all 0.0360
_refine_ls_R_factor_gt 0.0286
_refine_ls_shift/su_max 0.002
_refine_ls_shift/su_mean 0.000
_refine_ls_structure_factor_coef Fsqd
_refine_ls_weighting_details 'calc w=1/[\s^2^(Fo^2^)+(0.0286P)^2^+3.4412P] where P=(Fo^2^+2Fc^2^)/3'
_refine_ls_weighting_scheme calc
_refine_ls_wR_factor_gt 0.0674
_refine_ls_wR_factor_ref 0.0723
_reflns_number_gt 13563
_reflns_number_total 15372
_reflns_threshold_expression >2sigma(I)
_cod_data_source_file ic401130e_si_002_8.cif
_cod_data_source_block UP4350(2-Ce)
_cod_original_sg_symbol_H-M 'P -1 '
_cod_database_code 4335503

loop_
_symmetry_equiv_pos_as_xyz
'x, y, z'
'-x, -y, -z'

loop_
_atom_site_label
_atom_site_type_symbol
_atom_site_fract_x
_atom_site_fract_y
_atom_site_fract_z
_atom_site_U_iso_or_equiv
_atom_site_adp_type
_atom_site_occupancy
_atom_site_symmetry_multiplicity
_atom_site_calc_flag
_atom_site_refinement_flags
Ce1 Ce 0.784795(9) 0.419138(9) 0.205727(5) 0.02332(4) Uani 1 1 d .
N1 N 0.67383(13) 0.32746(13) 0.10336(8) 0.0240(3) Uani 1 1 d .
N2 N 0.91326(14) 0.28494(13) 0.21692(8) 0.0255(4) Uani 1 1 d .
N3 N 0.81252(14) 0.61296(13) 0.22537(8) 0.0267(4) Uani 1 1 d .
N4 N 0.74399(14) 0.42802(14) 0.32090(9) 0.0276(4) Uani 1 1 d .
C1 C 0.58320(15) 0.36324(15) 0.07801(10) 0.0226(4) Uani 1 1 d .
C2 C 0.54445(17) 0.45576(16) 0.11460(10) 0.0271(4) Uani 1 1 d .
C3 C 0.45492(17) 0.49958(17) 0.09611(11) 0.0300(4) Uani 1 1 d .
C4 C 0.39715(16) 0.45199(17) 0.03671(11) 0.0292(4) Uani 1 1 d .
C5 C 0.43300(16) 0.36244(17) -0.00262(10) 0.0267(4) Uani 1 1 d .
C6 C 0.52375(16) 0.32024(16) 0.01687(10) 0.0241(4) Uani 1 1 d .
C7 C 0.69499(17) 0.22138(16) 0.07766(9) 0.0244(4) Uani 1 1 d .
C8 C 0.79548(17) 0.19462(17) 0.06243(10) 0.0292(4) Uani 1 1 d .
C9 C 0.8234(2) 0.09142(19) 0.04158(11) 0.0371(5) Uani 1 1 d .
C10 C 0.7485(2) 0.01105(18) 0.03479(11) 0.0374(5) Uani 1 1 d .
C11 C 0.6478(2) 0.03380(17) 0.04920(11) 0.0345(5) Uani 1 1 d .
C12 C 0.62226(18) 0.13713(17) 0.07081(10) 0.0286(4) Uani 1 1 d .
C13 C 1.00819(16) 0.27951(16) 0.18859(10) 0.0261(4) Uani 1 1 d .
C14 C 1.05195(18) 0.36839(17) 0.17439(10) 0.0290(4) Uani 1 1 d .
C15 C 1.14227(19) 0.36986(18) 0.14366(11) 0.0337(5) Uani 1 1 d .
C16 C 1.19538(19) 0.2793(2) 0.12547(12) 0.0383(5) Uani 1 1 d .
C17 C 1.15435(19) 0.18820(19) 0.13712(11) 0.0350(5) Uani 1 1 d .
C18 C 1.06271(18) 0.18863(17) 0.16697(10) 0.0296(4) Uani 1 1 d .
C19 C 0.89501(16) 0.21844(15) 0.25738(10) 0.0245(4) Uani 1 1 d .
C20 C 0.79301(17) 0.18028(16) 0.25877(10) 0.0269(4) Uani 1 1 d .
C21 C 0.76486(18) 0.12061(18) 0.30058(11) 0.0322(5) Uani 1 1 d .
C22 C 0.8410(2) 0.09434(18) 0.34316(11) 0.0339(5) Uani 1 1 d .
C23 C 0.94335(19) 0.13085(17) 0.34419(10) 0.0309(5) Uani 1 1 d .
C24 C 0.96895(17) 0.19168(16) 0.30263(10) 0.0277(4) Uani 1 1 d .
C25 C 0.84081(16) 0.66107(16) 0.17777(10) 0.0260(4) Uani 1 1 d .
C26 C 0.85902(16) 0.59797(16) 0.11576(10) 0.0272(4) Uani 1 1 d .
C27 C 0.88992(17) 0.63356(19) 0.06377(11) 0.0311(5) Uani 1 1 d .
C28 C 0.90180(18) 0.7410(2) 0.07093(12) 0.0364(5) Uani 1 1 d .
C29 C 0.87949(19) 0.80758(18) 0.12951(12) 0.0362(5) Uani 1 1 d .
C30 C 0.85018(18) 0.76947(17) 0.18130(11) 0.0321(5) Uani 1 1 d .
C31 C 0.81615(18) 0.67655(16) 0.29087(10) 0.0281(4) Uani 1 1 d .
C32 C 0.72840(19) 0.68514(17) 0.32561(11) 0.0311(5) Uani 1 1 d .
C33 C 0.7306(2) 0.74467(19) 0.39030(12) 0.0411(6) Uani 1 1 d .
C34 C 0.8215(3) 0.7979(2) 0.42255(12) 0.0492(7) Uani 1 1 d .
C35 C 0.9109(2) 0.7913(2) 0.39021(13) 0.0470(7) Uani 1 1 d .
C36 C 0.9077(2) 0.73053(18) 0.32582(12) 0.0364(5) Uani 1 1 d .
C37 C 0.64337(17) 0.44342(17) 0.34082(11) 0.0285(4) Uani 1 1 d .
C38 C 0.55633(18) 0.40570(18) 0.29500(11) 0.0323(5) Uani 1 1 d .
C39 C 0.45401(19) 0.4239(2) 0.30761(13) 0.0395(5) Uani 1 1 d .
C40 C 0.4338(2) 0.4826(2) 0.36911(14) 0.0428(6) Uani 1 1 d .
C41 C 0.5168(2) 0.52401(19) 0.41580(13) 0.0400(6) Uani 1 1 d .
C42 C 0.6186(2) 0.50399(18) 0.40226(11) 0.0347(5) Uani 1 1 d .
C43 C 0.82383(17) 0.41627(16) 0.36775(10) 0.0272(4) Uani 1 1 d .
C44 C 0.92649(18) 0.45111(16) 0.36378(10) 0.0286(4) Uani 1 1 d .
C45 C 1.01238(18) 0.43543(18) 0.40377(11) 0.0332(5) Uani 1 1 d .
C46 C 0.9986(2) 0.38267(19) 0.45140(11) 0.0366(5) Uani 1 1 d .
C47 C 0.8987(2) 0.34693(18) 0.45787(11) 0.0364(5) Uani 1 1 d .
C48 C 0.81405(19) 0.36247(17) 0.41671(11) 0.0320(5) Uani 1 1 d .
F1 F 0.60165(11) 0.50601(10) 0.17289(6) 0.0379(3) Uani 1 1 d .
F2 F 0.42347(12) 0.58826(11) 0.13552(8) 0.0478(4) Uani 1 1 d .
F3 F 0.30952(10) 0.49352(11) 0.01697(7) 0.0411(3) Uani 1 1 d .
F4 F 0.37971(11) 0.31643(11) -0.06161(6) 0.0389(3) Uani 1 1 d .
F5 F 0.55617(10) 0.23527(10) -0.02637(6) 0.0311(3) Uani 1 1 d .
F6 F 0.86952(10) 0.27299(11) 0.06807(7) 0.0363(3) Uani 1 1 d .
F7 F 0.92148(13) 0.07064(13) 0.02747(8) 0.0535(4) Uani 1 1 d .
F8 F 0.77290(15) -0.08979(11) 0.01489(7) 0.0542(4) Uani 1 1 d .
F9 F 0.57503(13) -0.04495(11) 0.04350(7) 0.0464(4) Uani 1 1 d .
F10 F 0.52389(10) 0.15693(10) 0.08631(7) 0.0350(3) Uani 1 1 d .
F11 F 0.99873(11) 0.45820(10) 0.19061(7) 0.0356(3) Uani 1 1 d .
F12 F 1.17869(13) 0.45918(12) 0.13156(7) 0.0481(4) Uani 1 1 d .
F13 F 1.28489(13) 0.27973(14) 0.09675(8) 0.0553(4) Uani 1 1 d .
F14 F 1.20325(13) 0.09805(12) 0.11870(8) 0.0488(4) Uani 1 1 d .
F15 F 1.02448(11) 0.09600(10) 0.17404(7) 0.0376(3) Uani 1 1 d .
F16 F 0.71614(10) 0.20508(11) 0.21728(6) 0.0338(3) Uani 1 1 d .
F17 F 0.66397(12) 0.08926(13) 0.29955(7) 0.0479(4) Uani 1 1 d .
F18 F 0.81519(13) 0.03599(12) 0.38417(7) 0.0503(4) Uani 1 1 d .
F19 F 1.01780(12) 0.10969(12) 0.38726(7) 0.0441(3) Uani 1 1 d .
F20 F 1.06976(10) 0.22801(11) 0.30761(6) 0.0341(3) Uani 1 1 d .
F21 F 0.84354(10) 0.49168(9) 0.10614(6) 0.0321(3) Uani 1 1 d .
F22 F 0.90904(11) 0.56577(12) 0.00740(7) 0.0409(3) Uani 1 1 d .
F23 F 0.93478(12) 0.77747(13) 0.02174(8) 0.0493(4) Uani 1 1 d .
F24 F 0.88849(13) 0.91220(11) 0.13810(8) 0.0504(4) Uani 1 1 d .
F25 F 0.82996(12) 0.84217(10) 0.23671(7) 0.0423(3) Uani 1 1 d .
F26 F 0.63649(11) 0.63564(11) 0.29554(7) 0.0377(3) Uani 1 1 d .
F27 F 0.64146(15) 0.75124(13) 0.42085(8) 0.0581(4) Uani 1 1 d .
F28 F 0.82365(19) 0.85700(15) 0.48523(8) 0.0761(6) Uani 1 1 d .
F29 F 1.00014(16) 0.84349(15) 0.42105(9) 0.0706(5) Uani 1 1 d .
F30 F 0.99619(12) 0.72547(12) 0.29558(8) 0.0480(4) Uani 1 1 d .
F31 F 0.57481(11) 0.35085(11) 0.23300(7) 0.0404(3) Uani 1 1 d .
F32 F 0.37495(12) 0.38482(14) 0.26033(9) 0.0563(4) Uani 1 1 d .
F33 F 0.33448(13) 0.50112(14) 0.38326(10) 0.0607(5) Uani 1 1 d .
F34 F 0.49834(14) 0.58631(13) 0.47478(8) 0.0543(4) Uani 1 1 d .
F35 F 0.69654(12) 0.54884(11) 0.44947(7) 0.0438(3) Uani 1 1 d .
F36 F 0.94242(10) 0.50248(10) 0.31657(6) 0.0335(3) Uani 1 1 d .
F37 F 1.10834(11) 0.47165(12) 0.39644(8) 0.0458(4) Uani 1 1 d .
F38 F 1.08122(13) 0.36563(13) 0.49071(7) 0.0514(4) Uani 1 1 d .
F39 F 0.88431(14) 0.29356(13) 0.50323(7) 0.0523(4) Uani 1 1 d .
F40 F 0.71940(11) 0.32014(11) 0.42316(7) 0.0410(3) Uani 1 1 d .
Na1 Na 0.35805(8) 0.93843(8) 0.29122(5) 0.0394(2) Uani 1 1 d .
O1 O 0.48598(13) 0.95312(12) 0.21840(8) 0.0338(3) Uani 1 1 d .
O2 O 0.23814(13) 0.86538(14) 0.19657(8) 0.0391(4) Uani 1 1 d .
O3 O 0.4161(2) 1.08882(16) 0.38479(10) 0.0618(6) Uani 1 1 d .
O4 O 0.31180(16) 0.80483(15) 0.34130(9) 0.0485(4) Uani 1 1 d .
C49 C 0.5606(2) 0.8819(2) 0.18724(12) 0.0415(6) Uani 1 1 d .
H49a H 0.6277 0.9199 0.1896 0.055 Uiso 1 1 calc R
H49b H 0.5360 0.8521 0.1409 0.055 Uiso 1 1 calc R
C50 C 0.5736(2) 0.7969(2) 0.22096(15) 0.0513(7) Uani 1 1 d .
H50a H 0.6234 0.7497 0.2000 0.077 Uiso 1 1 calc R
H50b H 0.5072 0.7591 0.2181 0.077 Uiso 1 1 calc R
H50c H 0.5987 0.8267 0.2667 0.077 Uiso 1 1 calc R
C51 C 0.4744(2) 1.0353(2) 0.18544(12) 0.0375(5) Uani 1 1 d .
H51a H 0.4403 1.0067 0.1410 0.050 Uiso 1 1 calc R
H51b H 0.5431 1.0659 0.1821 0.050 Uiso 1 1 calc R
C52 C 0.4103(2) 1.1180(2) 0.22317(14) 0.0483(6) Uani 1 1 d .
H52a H 0.4028 1.1730 0.2009 0.072 Uiso 1 1 calc R
H52b H 0.4446 1.1467 0.2670 0.072 Uiso 1 1 calc R
H52c H 0.3421 1.0877 0.2259 0.072 Uiso 1 1 calc R
C53 C 0.2646(2) 0.8246(2) 0.12983(13) 0.0490(6) Uani 1 1 d .
H53a H 0.3403 0.8203 0.1310 0.065 Uiso 1 1 calc R
H53b H 0.2448 0.8742 0.1044 0.065 Uiso 1 1 calc R
C54 C 0.2141(2) 0.7191(2) 0.09474(14) 0.0469(6) Uani 1 1 d .
H54a H 0.2357 0.6981 0.0508 0.070 Uiso 1 1 calc R
H54b H 0.1390 0.7227 0.0922 0.070 Uiso 1 1 calc R
H54c H 0.2349 0.6687 0.1186 0.070 Uiso 1 1 calc R
C55 C 0.1279(2) 0.8765(2) 0.19952(13) 0.0435(6) Uani 1 1 d .
H55a H 0.0917 0.8077 0.1909 0.058 Uiso 1 1 calc R
H55b H 0.1007 0.9103 0.1660 0.058 Uiso 1 1 calc R
C56 C 0.1091(2) 0.9415(2) 0.26671(14) 0.0505(7) Uani 1 1 d .
H56a H 0.0350 0.9493 0.2688 0.076 Uiso 1 1 calc R
H56b H 0.1447 1.0097 0.2748 0.076 Uiso 1 1 calc R
H56c H 0.1355 0.9074 0.2996 0.076 Uiso 1 1 calc R
C57 C 0.3909(3) 1.1982(3) 0.40858(19) 0.0762(10) Uani 1 1 d .
H57a H 0.3948 1.2180 0.4566 0.101 Uiso 1 1 calc R
H57b H 0.4406 1.2438 0.3949 0.101 Uiso 1 1 calc R
C58 C 0.2873(3) 1.2086(4) 0.3812(2) 0.1013(16) Uani 1 1 d .
H58a H 0.2691 1.2804 0.3959 0.152 Uiso 1 1 calc R
H58b H 0.2387 1.1638 0.3954 0.152 Uiso 1 1 calc R
H58c H 0.2843 1.1886 0.3337 0.152 Uiso 1 1 calc R
C59 C 0.5146(3) 1.0794(3) 0.42207(15) 0.0638(9) Uani 1 1 d .
H59a H 0.5049 1.0927 0.4687 0.085 Uiso 1 1 calc R
H59b H 0.5669 1.1311 0.4170 0.085 Uiso 1 1 calc R
C60 C 0.5507(2) 0.9742(3) 0.39814(15) 0.0550(7) Uani 1 1 d .
H60a H 0.6160 0.9682 0.4228 0.083 Uiso 1 1 calc R
H60b H 0.5608 0.9616 0.3520 0.083 Uiso 1 1 calc R
H60c H 0.4991 0.9234 0.4038 0.083 Uiso 1 1 calc R
C61 C 0.2821(4) 0.8028(3) 0.40464(16) 0.0774(11) Uani 1 1 d .
H61a H 0.3390 0.7773 0.4290 0.103 Uiso 1 1 calc R
H61b H 0.2210 0.7546 0.3993 0.103 Uiso 1 1 calc R
C62 C 0.2577(3) 0.9083(3) 0.44249(15) 0.0727(11) Uani 1 1 d .
H62a H 0.2382 0.9049 0.4851 0.109 Uiso 1 1 calc R
H62b H 0.2004 0.9330 0.4188 0.109 Uiso 1 1 calc R
H62c H 0.3184 0.9558 0.4482 0.109 Uiso 1 1 calc R
C63 C 0.3319(3) 0.7018(3) 0.30097(19) 0.0654(9) Uani 1 1 d .
H63a H 0.3808 0.6691 0.3265 0.087 Uiso 1 1 calc R
H63b H 0.3655 0.7104 0.2628 0.087 Uiso 1 1 calc R
C64 C 0.2367(3) 0.6303(3) 0.27732(17) 0.0690(9) Uani 1 1 d .
H64a H 0.2562 0.5638 0.2512 0.104 Uiso 1 1 calc R
H64b H 0.1886 0.6608 0.2507 0.104 Uiso 1 1 calc R
H64c H 0.2036 0.6198 0.3147 0.104 Uiso 1 1 calc R

loop_
_atom_site_aniso_label
_atom_site_aniso_U_11
_atom_site_aniso_U_22
_atom_site_aniso_U_33
_atom_site_aniso_U_23
_atom_site_aniso_U_13
_atom_site_aniso_U_12
Ce1 0.02860(6) 0.02078(6) 0.01993(6) 0.00614(4) -0.00262(4) -0.00144(4)
N1 0.0284(9) 0.0206(8) 0.0212(8) 0.0032(7) -0.0004(6) 0.0007(6)
N2 0.0291(9) 0.0242(9) 0.0251(9) 0.0100(7) 0.0026(7) 0.0004(7)
N3 0.0365(10) 0.0223(9) 0.0206(8) 0.0052(7) 0.0014(7) -0.0010(7)
N4 0.0323(9) 0.0264(9) 0.0240(9) 0.0074(7) 0.0006(7) -0.0001(7)
C1 0.0251(10) 0.0218(9) 0.0209(9) 0.0065(8) 0.0016(7) -0.0029(7)
C2 0.0303(11) 0.0250(10) 0.0228(10) 0.0021(8) -0.0020(8) -0.0015(8)
C3 0.0313(11) 0.0240(10) 0.0322(11) 0.0027(9) 0.0032(8) 0.0043(8)
C4 0.0234(10) 0.0316(11) 0.0341(11) 0.0117(9) 0.0013(8) 0.0021(8)
C5 0.0270(10) 0.0298(11) 0.0228(10) 0.0078(8) -0.0017(8) -0.0031(8)
C6 0.0294(10) 0.0225(10) 0.0199(9) 0.0046(8) 0.0033(7) -0.0009(8)
C7 0.0348(11) 0.0226(10) 0.0150(9) 0.0044(7) -0.0013(7) 0.0025(8)
C8 0.0354(11) 0.0303(11) 0.0207(10) 0.0055(8) -0.0017(8) 0.0043(9)
C9 0.0442(13) 0.0396(13) 0.0259(11) 0.0044(10) 0.0014(9) 0.0179(10)
C10 0.0627(16) 0.0247(11) 0.0217(11) 0.0012(9) -0.0027(10) 0.0132(10)
C11 0.0568(15) 0.0230(11) 0.0214(10) 0.0054(8) -0.0044(9) -0.0038(10)
C12 0.0385(12) 0.0262(11) 0.0206(10) 0.0063(8) 0.0006(8) 0.0004(9)
C13 0.0291(10) 0.0272(10) 0.0219(10) 0.0080(8) -0.0010(8) -0.0027(8)
C14 0.0364(11) 0.0249(10) 0.0247(10) 0.0068(8) -0.0020(8) -0.0023(8)
C15 0.0407(13) 0.0341(12) 0.0260(11) 0.0096(9) 0.0022(9) -0.0122(10)
C16 0.0364(13) 0.0483(14) 0.0288(12) 0.0063(10) 0.0091(9) -0.0061(10)
C17 0.0399(13) 0.0373(13) 0.0273(11) 0.0059(10) 0.0068(9) 0.0045(10)
C18 0.0368(12) 0.0277(11) 0.0250(10) 0.0082(9) 0.0034(8) -0.0014(9)
C19 0.0320(11) 0.0206(9) 0.0205(9) 0.0041(8) 0.0030(8) 0.0016(8)
C20 0.0328(11) 0.0246(10) 0.0223(10) 0.0062(8) -0.0012(8) -0.0026(8)
C21 0.0377(12) 0.0311(11) 0.0270(11) 0.0066(9) 0.0049(9) -0.0078(9)
C22 0.0514(14) 0.0286(11) 0.0250(11) 0.0122(9) 0.0076(9) -0.0014(10)
C23 0.0428(13) 0.0293(11) 0.0221(10) 0.0088(9) 0.0019(9) 0.0083(9)
C24 0.0311(11) 0.0254(10) 0.0260(10) 0.0051(8) 0.0037(8) 0.0028(8)
C25 0.0264(10) 0.0244(10) 0.0270(10) 0.0084(8) -0.0029(8) -0.0010(8)
C26 0.0280(10) 0.0260(10) 0.0285(11) 0.0106(9) -0.0019(8) -0.0009(8)
C27 0.0262(10) 0.0406(13) 0.0281(11) 0.0125(9) 0.0008(8) 0.0025(9)
C28 0.0315(12) 0.0450(14) 0.0406(13) 0.0279(11) -0.0014(9) -0.0036(10)
C29 0.0393(13) 0.0301(12) 0.0409(13) 0.0183(10) -0.0100(10) -0.0069(9)
C30 0.0383(12) 0.0268(11) 0.0304(11) 0.0093(9) -0.0060(9) -0.0020(9)
C31 0.0414(12) 0.0193(10) 0.0230(10) 0.0065(8) -0.0029(8) 0.0019(8)
C32 0.0439(13) 0.0232(10) 0.0257(11) 0.0063(8) 0.0002(9) 0.0036(9)
C33 0.0628(17) 0.0324(12) 0.0293(12) 0.0076(10) 0.0095(11) 0.0121(11)
C34 0.086(2) 0.0316(13) 0.0232(12) -0.0015(10) -0.0061(12) 0.0087(13)
C35 0.0633(18) 0.0325(13) 0.0367(14) 0.0029(11) -0.0205(12) -0.0024(12)
C36 0.0439(13) 0.0306(12) 0.0334(12) 0.0096(10) -0.0065(10) 0.0015(10)
C37 0.0351(11) 0.0256(10) 0.0274(11) 0.0108(9) 0.0053(8) 0.0029(8)
C38 0.0367(12) 0.0298(11) 0.0310(11) 0.0084(9) 0.0043(9) 0.0033(9)
C39 0.0331(12) 0.0381(13) 0.0480(15) 0.0134(11) 0.0012(10) 0.0028(10)
C40 0.0381(13) 0.0404(14) 0.0555(16) 0.0173(12) 0.0180(11) 0.0102(10)
C41 0.0528(15) 0.0341(13) 0.0377(13) 0.0120(10) 0.0178(11) 0.0113(11)
C42 0.0445(13) 0.0303(12) 0.0299(12) 0.0087(9) 0.0035(9) 0.0042(9)
C43 0.0366(11) 0.0226(10) 0.0209(10) 0.0035(8) -0.0003(8) 0.0031(8)
C44 0.0400(12) 0.0222(10) 0.0221(10) 0.0042(8) -0.0004(8) 0.0004(8)
C45 0.0367(12) 0.0277(11) 0.0298(11) 0.0004(9) -0.0037(9) 0.0001(9)
C46 0.0465(14) 0.0341(12) 0.0251(11) 0.0031(9) -0.0089(9) 0.0100(10)
C47 0.0565(15) 0.0304(12) 0.0236(11) 0.0092(9) 0.0015(10) 0.0095(10)
C48 0.0408(12) 0.0288(11) 0.0262(11) 0.0063(9) 0.0050(9) 0.0030(9)
F1 0.0416(8) 0.0299(7) 0.0315(7) -0.0072(5) -0.0108(6) 0.0068(6)
F2 0.0468(9) 0.0375(8) 0.0488(9) -0.0067(7) -0.0041(7) 0.0175(6)
F3 0.0298(7) 0.0443(8) 0.0466(8) 0.0095(6) -0.0055(6) 0.0094(6)
F4 0.0374(7) 0.0468(8) 0.0263(7) 0.0023(6) -0.0097(5) 0.0031(6)
F5 0.0385(7) 0.0312(7) 0.0196(6) 0.0000(5) -0.0008(5) 0.0057(5)
F6 0.0306(7) 0.0384(7) 0.0392(7) 0.0097(6) 0.0017(5) 0.0013(5)
F7 0.0513(9) 0.0544(10) 0.0536(10) 0.0072(8) 0.0099(7) 0.0273(7)
F8 0.0915(13) 0.0276(7) 0.0385(8) 0.0002(6) -0.0031(8) 0.0232(8)
F9 0.0726(11) 0.0256(7) 0.0389(8) 0.0090(6) -0.0033(7) -0.0113(7)
F10 0.0368(7) 0.0328(7) 0.0369(7) 0.0113(6) 0.0063(5) -0.0036(5)
F11 0.0428(8) 0.0285(7) 0.0389(7) 0.0148(6) 0.0040(6) 0.0005(5)
F12 0.0605(10) 0.0420(8) 0.0438(8) 0.0149(7) 0.0127(7) -0.0186(7)
F13 0.0487(9) 0.0617(10) 0.0554(10) 0.0087(8) 0.0282(8) -0.0075(8)
F14 0.0535(9) 0.0465(9) 0.0481(9) 0.0084(7) 0.0214(7) 0.0153(7)
F15 0.0505(8) 0.0243(6) 0.0407(8) 0.0096(6) 0.0155(6) 0.0026(6)
F16 0.0307(7) 0.0420(7) 0.0294(7) 0.0139(6) -0.0037(5) -0.0052(5)
F17 0.0418(8) 0.0631(10) 0.0417(8) 0.0227(7) 0.0013(6) -0.0211(7)
F18 0.0681(10) 0.0519(9) 0.0405(8) 0.0302(7) 0.0075(7) -0.0061(8)
F19 0.0501(9) 0.0546(9) 0.0339(7) 0.0233(7) 0.0000(6) 0.0131(7)
F20 0.0283(6) 0.0432(8) 0.0321(7) 0.0131(6) 0.0003(5) 0.0011(5)
F21 0.0461(8) 0.0253(6) 0.0250(6) 0.0062(5) 0.0042(5) 0.0007(5)
F22 0.0429(8) 0.0533(9) 0.0310(7) 0.0154(6) 0.0117(6) 0.0100(6)
F23 0.0491(9) 0.0610(10) 0.0513(9) 0.0378(8) 0.0102(7) 0.0005(7)
F24 0.0698(11) 0.0307(7) 0.0536(9) 0.0240(7) -0.0115(8) -0.0116(7)
F25 0.0665(10) 0.0233(7) 0.0347(7) 0.0063(6) -0.0032(6) 0.0009(6)
F26 0.0419(8) 0.0356(7) 0.0345(7) 0.0066(6) 0.0059(6) -0.0005(6)
F27 0.0847(13) 0.0493(9) 0.0417(9) 0.0059(7) 0.0269(8) 0.0172(8)
F28 0.1289(18) 0.0578(11) 0.0266(8) -0.0122(8) -0.0063(9) 0.0099(11)
F29 0.0796(13) 0.0578(11) 0.0560(11) -0.0028(9) -0.0345(9) -0.0132(9)
F30 0.0391(8) 0.0500(9) 0.0514(9) 0.0115(7) -0.0070(7) -0.0055(7)
F31 0.0385(7) 0.0472(8) 0.0299(7) 0.0014(6) -0.0024(5) 0.0063(6)
F32 0.0345(8) 0.0593(10) 0.0668(11) 0.0047(8) -0.0055(7) 0.0049(7)
F33 0.0423(9) 0.0652(11) 0.0806(12) 0.0216(9) 0.0253(8) 0.0167(8)
F34 0.0725(11) 0.0488(9) 0.0442(9) 0.0081(7) 0.0259(8) 0.0198(8)
F35 0.0542(9) 0.0397(8) 0.0315(7) -0.0012(6) 0.0006(6) 0.0058(6)
F36 0.0384(7) 0.0310(7) 0.0326(7) 0.0128(5) -0.0001(5) -0.0034(5)
F37 0.0338(7) 0.0478(9) 0.0522(9) 0.0107(7) -0.0067(6) -0.0034(6)
F38 0.0565(10) 0.0558(10) 0.0378(8) 0.0109(7) -0.0170(7) 0.0139(7)
F39 0.0751(11) 0.0557(10) 0.0354(8) 0.0279(7) 0.0047(7) 0.0121(8)
F40 0.0458(8) 0.0426(8) 0.0409(8) 0.0209(6) 0.0094(6) 0.0009(6)
Na1 0.0440(5) 0.0440(5) 0.0318(5) 0.0132(4) 0.0036(4) -0.0014(4)
O1 0.0390(9) 0.0330(8) 0.0291(8) 0.0079(7) 0.0019(6) 0.0019(7)
O2 0.0364(9) 0.0455(10) 0.0328(9) 0.0060(7) 0.0028(7) -0.0024(7)
O3 0.1087(19) 0.0416(11) 0.0423(11) 0.0136(9) 0.0316(12) 0.0222(11)
O4 0.0613(12) 0.0461(11) 0.0430(10) 0.0180(9) 0.0146(9) -0.0010(9)
C49 0.0475(14) 0.0419(14) 0.0321(13) 0.0038(11) 0.0031(10) 0.0057(11)
C50 0.0595(18) 0.0443(15) 0.0502(16) 0.0105(13) 0.0102(13) 0.0082(13)
C51 0.0424(13) 0.0412(13) 0.0301(12) 0.0136(10) 0.0001(9) -0.0057(10)
C52 0.0604(17) 0.0404(14) 0.0479(16) 0.0175(12) 0.0063(13) 0.0079(12)
C53 0.0540(16) 0.0549(17) 0.0347(14) 0.0059(12) 0.0056(11) -0.0044(13)
C54 0.0475(15) 0.0439(15) 0.0447(15) 0.0029(12) 0.0023(11) 0.0084(12)
C55 0.0419(14) 0.0380(14) 0.0472(15) 0.0065(11) -0.0016(11) 0.0064(11)
C56 0.0476(16) 0.0462(16) 0.0539(17) 0.0049(13) 0.0068(12) 0.0090(12)
C57 0.083(3) 0.074(2) 0.061(2) -0.0008(18) 0.0075(18) 0.008(2)
C58 0.072(3) 0.161(5) 0.062(2) 0.004(3) 0.021(2) 0.046(3)
C59 0.088(2) 0.065(2) 0.0335(15) 0.0083(14) 0.0019(15) -0.0166(18)
C60 0.0539(17) 0.067(2) 0.0437(16) 0.0189(14) -0.0035(13) -0.0132(14)
C61 0.120(3) 0.073(2) 0.0404(17) 0.0191(17) 0.0141(18) -0.027(2)
C62 0.074(2) 0.099(3) 0.0361(16) 0.0038(17) 0.0114(15) -0.022(2)
C63 0.070(2) 0.0577(19) 0.078(2) 0.0256(17) 0.0288(18) 0.0124(16)
C64 0.089(3) 0.0533(19) 0.059(2) 0.0065(16) -0.0013(18) 0.0089(17)

loop_
_atom_type_symbol
_atom_type_description
_atom_type_scat_dispersion_real
_atom_type_scat_dispersion_imag
_atom_type_scat_source
C C 0.0033 0.0016 'International Tables Vol C Tables 4.2.6.8 and 6.1.1.4'
H H 0.0000 0.0000 'International Tables Vol C Tables 4.2.6.8 and 6.1.1.4'
N N 0.0061 0.0033 'International Tables Vol C Tables 4.2.6.8 and 6.1.1.4'
O O 0.0106 0.0060 'International Tables Vol C Tables 4.2.6.8 and 6.1.1.4'
F F 0.0171 0.0103 'International Tables Vol C Tables 4.2.6.8 and 6.1.1.4'
Na Na 0.0362 0.0249 'International Tables Vol C Tables 4.2.6.8 and 6.1.1.4'
Ce Ce -0.2486 2.6331 'International Tables Vol C Tables 4.2.6.8 and 6.1.1.4'

loop_
_geom_angle_atom_site_label_1
_geom_angle_atom_site_label_2
_geom_angle_atom_site_label_3
_geom_angle
N1 Ce1 N3 115.92(6)
N1 Ce1 N4 125.70(6)
N3 Ce1 N4 94.56(6)
N1 Ce1 N2 101.99(6)
N3 Ce1 N2 129.96(6)
N4 Ce1 N2 88.04(6)
N1 Ce1 F21 71.35(5)
N3 Ce1 F21 62.41(5)
N4 Ce1 F21 156.83(5)
N2 Ce1 F21 104.53(5)
N1 Ce1 F1 61.24(5)
N3 Ce1 F1 69.24(5)
N4 Ce1 F1 94.18(5)
N2 Ce1 F1 160.49(5)
F21 Ce1 F1 80.48(4)
N1 Ce1 F11 115.67(5)
N3 Ce1 F11 73.67(5)
N4 Ce1 F11 115.57(5)
N2 Ce1 F11 60.59(5)
F21 Ce1 F11 58.04(4)
F1 Ce1 F11 133.80(4)
N1 Ce1 F36 170.10(5)
N3 Ce1 F36 69.61(5)
N4 Ce1 F36 59.75(5)
N2 Ce1 F36 69.03(5)
F21 Ce1 F36 106.20(4)
F1 Ce1 F36 128.35(4)
F11 Ce1 F36 56.79(4)
N1 Ce1 F31 67.75(5)
N3 Ce1 F31 113.86(5)
N4 Ce1 F31 58.81(5)
N2 Ce1 F31 109.97(5)
F21 Ce1 F31 130.58(4)
F1 Ce1 F31 56.10(4)
F11 Ce1 F31 170.09(4)
F36 Ce1 F31 118.54(4)
C1 N1 C7 117.96(16)
C1 N1 Ce1 125.97(13)
C7 N1 Ce1 114.73(12)
C19 N2 C13 117.97(17)
C19 N2 Ce1 119.57(13)
C13 N2 Ce1 122.23(13)
C25 N3 C31 117.07(17)
C25 N3 Ce1 123.60(13)
C31 N3 Ce1 118.54(13)
C37 N4 C43 117.90(18)
C37 N4 Ce1 122.58(13)
C43 N4 Ce1 119.52(14)
N1 C1 C2 118.65(17)
N1 C1 C6 128.18(18)
C2 C1 C6 113.13(18)
F1 C2 C3 118.28(18)
F1 C2 C1 116.70(18)
C3 C2 C1 125.02(19)
F2 C3 C2 120.33(19)
F2 C3 C4 120.17(19)
C2 C3 C4 119.50(19)
F3 C4 C5 120.77(19)
F3 C4 C3 120.9(2)
C5 C4 C3 118.31(19)
F4 C5 C4 119.38(19)
F4 C5 C6 119.51(19)
C4 C5 C6 121.10(19)
F5 C6 C5 117.12(17)
F5 C6 C1 120.02(18)
C5 C6 C1 122.84(19)
C8 C7 C12 115.63(19)
C8 C7 N1 120.18(19)
C12 C7 N1 123.99(19)
F6 C8 C7 118.37(19)
F6 C8 C9 118.6(2)
C7 C8 C9 123.1(2)
F7 C9 C10 120.6(2)
F7 C9 C8 120.3(2)
C10 C9 C8 119.1(2)
F8 C10 C9 120.7(2)
F8 C10 C11 119.4(2)
C9 C10 C11 119.8(2)
F9 C11 C10 119.8(2)
F9 C11 C12 120.2(2)
C10 C11 C12 120.0(2)
F10 C12 C11 118.7(2)
F10 C12 C7 119.01(18)
C11 C12 C7 122.3(2)
C14 C13 N2 119.69(19)
C14 C13 C18 114.08(19)
N2 C13 C18 126.01(19)
F11 C14 C15 118.94(19)
F11 C14 C13 116.88(19)
C15 C14 C13 124.1(2)
F12 C15 C14 120.2(2)
F12 C15 C16 120.2(2)
C14 C15 C16 119.7(2)
F13 C16 C15 120.6(2)
F13 C16 C17 120.8(2)
C15 C16 C17 118.7(2)
F14 C17 C18 119.6(2)
F14 C17 C16 120.1(2)
C18 C17 C16 120.4(2)
F15 C18 C17 117.3(2)
F15 C18 C13 119.75(19)
C17 C18 C13 123.0(2)
C20 C19 N2 119.11(18)
C20 C19 C24 114.26(19)
N2 C19 C24 126.39(19)
F16 C20 C21 118.24(19)
F16 C20 C19 117.79(18)
C21 C20 C19 124.0(2)
F17 C21 C22 120.7(2)
F17 C21 C20 119.8(2)
C22 C21 C20 119.5(2)
F18 C22 C21 120.4(2)
F18 C22 C23 120.7(2)
C21 C22 C23 118.9(2)
F19 C23 C22 119.7(2)
F19 C23 C24 119.9(2)
C22 C23 C24 120.3(2)
F20 C24 C23 117.48(19)
F20 C24 C19 119.51(19)
C23 C24 C19 123.0(2)
N3 C25 C26 118.65(18)
N3 C25 C30 128.6(2)
C26 C25 C30 112.66(19)
F21 C26 C27 117.59(19)
F21 C26 C25 116.68(18)
C27 C26 C25 125.7(2)
F22 C27 C26 120.6(2)
F22 C27 C28 120.4(2)
C26 C27 C28 119.0(2)
F23 C28 C29 121.8(2)
F23 C28 C27 120.1(2)
C29 C28 C27 118.2(2)
F24 C29 C28 120.1(2)
F24 C29 C30 118.4(2)
C28 C29 C30 121.5(2)
F25 C30 C29 116.5(2)
F25 C30 C25 120.7(2)
C29 C30 C25 122.8(2)
C32 C31 C36 115.6(2)
C32 C31 N3 121.26(19)
C36 C31 N3 123.1(2)
F26 C32 C33 118.1(2)
F26 C32 C31 119.54(19)
C33 C32 C31 122.4(2)
F27 C33 C34 120.5(2)
F27 C33 C32 119.3(2)
C34 C33 C32 120.3(3)
F28 C34 C33 120.5(3)
F28 C34 C35 120.0(3)
C33 C34 C35 119.5(2)
F29 C35 C34 120.1(2)
F29 C35 C36 120.4(3)
C34 C35 C36 119.5(2)
F30 C36 C35 118.2(2)
F30 C36 C31 119.1(2)
C35 C36 C31 122.7(2)
N4 C37 C38 119.35(19)
N4 C37 C42 126.1(2)
C38 C37 C42 114.2(2)
F31 C38 C39 118.3(2)
F31 C38 C37 117.4(2)
C39 C38 C37 124.3(2)
F32 C39 C40 120.5(2)
F32 C39 C38 120.2(2)
C40 C39 C38 119.3(2)
F33 C40 C41 120.2(2)
F33 C40 C39 120.8(3)
C41 C40 C39 119.0(2)
F34 C41 C40 119.5(2)
F34 C41 C42 119.8(2)
C40 C41 C42 120.7(2)
F35 C42 C41 117.8(2)
F35 C42 C37 119.5(2)
C41 C42 C37 122.6(2)
C44 C43 N4 119.44(19)
C44 C43 C48 114.11(19)
N4 C43 C48 126.2(2)
F36 C44 C45 118.3(2)
F36 C44 C43 117.49(18)
C45 C44 C43 124.2(2)
F37 C45 C46 120.3(2)
F37 C45 C44 120.2(2)
C46 C45 C44 119.5(2)
F38 C46 C45 120.6(2)
F38 C46 C47 120.5(2)
C45 C46 C47 118.9(2)
F39 C47 C48 119.8(2)
F39 C47 C46 119.5(2)
C48 C47 C46 120.6(2)
F40 C48 C47 117.5(2)
F40 C48 C43 119.7(2)
C47 C48 C43 122.7(2)
C2 F1 Ce1 117.26(11)
C14 F11 Ce1 112.99(11)
C26 F21 Ce1 118.62(11)
C38 F31 Ce1 108.87(12)
C44 F36 Ce1 107.63(11)
O4 Na1 O2 91.98(7)
O4 Na1 O1 132.74(8)
O2 Na1 O1 87.92(6)
O4 Na1 O3 103.99(7)
O2 Na1 O3 148.40(8)
O1 Na1 O3 100.14(7)
C51 O1 C49 109.20(18)
C51 O1 Na1 116.31(14)
C49 O1 Na1 132.67(15)
C55 O2 C53 112.4(2)
C55 O2 Na1 120.43(14)
C53 O2 Na1 126.17(15)
C59 O3 C57 105.4(3)
C59 O3 Na1 115.82(17)
C57 O3 Na1 137.5(2)
C61 O4 C63 113.1(2)
C61 O4 Na1 134.82(19)
C63 O4 Na1 111.49(17)
O1 C49 C50 109.8(2)
O1 C51 C52 109.8(2)
O2 C53 C54 114.9(2)
O2 C55 C56 109.2(2)
C58 C57 O3 107.9(3)
O3 C59 C60 109.6(2)
O4 C61 C62 111.0(3)
O4 C63 C64 114.3(3)

loop_
_geom_bond_atom_site_label_1
_geom_bond_atom_site_label_2
_geom_bond_distance
Ce1 N1 2.4715(16)
Ce1 N3 2.4863(17)
Ce1 N4 2.4914(18)
Ce1 N2 2.4927(17)
Ce1 F21 2.6629(12)
Ce1 F1 2.7508(13)
Ce1 F11 2.8275(14)
Ce1 F36 2.8982(13)
Ce1 F31 2.9532(15)
N1 C1 1.380(3)
N1 C7 1.407(3)
N2 C19 1.394(3)
N2 C13 1.394(3)
N3 C25 1.379(3)
N3 C31 1.411(3)
N4 C37 1.393(3)
N4 C43 1.394(3)
C1 C2 1.395(3)
C1 C6 1.405(3)
C2 F1 1.366(2)
C2 C3 1.369(3)
C3 F2 1.343(2)
C3 C4 1.378(3)
C4 F3 1.342(2)
C4 C5 1.373(3)
C5 F4 1.343(2)
C5 C6 1.378(3)
C6 F5 1.351(2)
C7 C8 1.387(3)
C7 C12 1.394(3)
C8 F6 1.352(3)
C8 C9 1.386(3)
C9 F7 1.335(3)
C9 C10 1.374(4)
C10 F8 1.342(3)
C10 C11 1.374(4)
C11 F9 1.345(3)
C11 C12 1.380(3)
C12 F10 1.344(3)
C13 C14 1.391(3)
C13 C18 1.399(3)
C14 F11 1.366(3)
C14 C15 1.374(3)
C15 F12 1.342(3)
C15 C16 1.376(4)
C16 F13 1.340(3)
C16 C17 1.380(3)
C17 F14 1.344(3)
C17 C18 1.376(3)
C18 F15 1.347(2)
C19 C20 1.388(3)
C19 C24 1.398(3)
C20 F16 1.359(2)
C20 C21 1.380(3)
C21 F17 1.338(3)
C21 C22 1.376(3)
C22 F18 1.345(2)
C22 C23 1.376(3)
C23 F19 1.340(2)
C23 C24 1.378(3)
C24 F20 1.346(2)
C25 C26 1.397(3)
C25 C30 1.410(3)
C26 F21 1.367(2)
C26 C27 1.375(3)
C27 F22 1.335(3)
C27 C28 1.386(3)
C28 F23 1.338(3)
C28 C29 1.374(4)
C29 F24 1.342(3)
C29 C30 1.382(3)
C30 F25 1.355(3)
C31 C32 1.384(3)
C31 C36 1.393(3)
C32 F26 1.346(3)
C32 C33 1.380(3)
C33 F27 1.351(3)
C33 C34 1.365(4)
C34 F28 1.343(3)
C34 C35 1.374(4)
C35 F29 1.336(3)
C35 C36 1.379(4)
C36 F30 1.341(3)
C37 C38 1.393(3)
C37 C42 1.401(3)
C38 F31 1.362(3)
C38 C39 1.375(3)
C39 F32 1.341(3)
C39 C40 1.375(4)
C40 F33 1.346(3)
C40 C41 1.375(4)
C41 F34 1.344(3)
C41 C42 1.376(4)
C42 F35 1.346(3)
C43 C44 1.393(3)
C43 C48 1.400(3)
C44 F36 1.360(2)
C44 C45 1.376(3)
C45 F37 1.338(3)
C45 C46 1.375(3)
C46 F38 1.343(3)
C46 C47 1.377(4)
C47 F39 1.340(3)
C47 C48 1.378(3)
C48 F40 1.348(3)
Na1 O4 2.352(2)
Na1 O2 2.3685(19)
Na1 O1 2.3705(19)
Na1 O3 2.446(2)
O1 C51 1.431(3)
O1 C49 1.440(3)
O2 C55 1.427(3)
O2 C53 1.441(3)
O3 C59 1.449(4)
O3 C57 1.455(4)
O4 C61 1.420(4)
O4 C63 1.447(4)
C49 C50 1.475(4)
C51 C52 1.489(4)
C53 C54 1.491(4)
C55 C56 1.495(4)
C57 C58 1.423(5)
C59 C60 1.453(5)
C61 C62 1.472(5)
C63 C64 1.481(5)
